data_7242178
loop_
_publ_author_name
'Brummel, Beau R.'
'Lee, Kinsey G.'
'Kolis, Joseph W.'
'Whitehead, Daniel C.'
'McMillen, Colin D.'

_publ_section_title
;
 Guanidinium sulfates as directors of noncentrosymmetric structures
;
_journal_issue 7
_journal_name_full CrystEngComm
_journal_page_first 1643
_journal_page_last 1656
_journal_paper_doi 10.1039/D0CE01817A
_journal_volume 23
_journal_year 2021
_chemical_absolute_configuration ad
_chemical_formula_sum 'C22 H38 N8 O10 S2'
_chemical_formula_weight 638.72
_space_group_crystal_system monoclinic
_space_group_IT_number 4
_space_group_name_Hall 'P 2yb'
_space_group_name_H-M_alt 'P 1 21 1'
_atom_sites_solution_hydrogens mixed
_atom_sites_solution_primary dual
_atom_sites_solution_secondary difmap
_audit_creation_method SHELXL-2016/6
_audit_update_record
;
2020-06-26 deposited with the CCDC.	2021-01-26 downloaded from the CCDC.
;
_cell_angle_alpha 90
_cell_angle_beta 100.265(2)
_cell_angle_gamma 90
_cell_formula_units_Z 2
_cell_length_a 7.1728(4)
_cell_length_b 11.1002(7)
_cell_length_c 19.3610(12)
_cell_measurement_reflns_used 9674
_cell_measurement_temperature 140(2)
_cell_measurement_theta_max 28.28
_cell_measurement_theta_min 2.82
_cell_volume 1516.84(16)
_computing_cell_refinement 'Bruker SAINT'
_computing_data_collection 'Bruker APEX3'
_computing_data_reduction 'Bruker SAINT'
_computing_molecular_graphics 'Bruker SHELXTL'
_computing_publication_material 'Bruker SHELXTL'
_computing_structure_refinement 'SHELXL-2014 (Sheldrick 2014)'
_computing_structure_solution 'SHELXT-2014 (Sheldrick 2014)'
_diffrn_ambient_temperature 140(2)
_diffrn_measured_fraction_theta_full 0.999
_diffrn_measured_fraction_theta_max 0.999
_diffrn_measurement_device_type 'Bruker D8 Venture Photon 100'
_diffrn_measurement_method '\f and \w scans'
_diffrn_radiation_type MoK\a
_diffrn_radiation_wavelength 0.71073
_diffrn_reflns_av_R_equivalents 0.0527
_diffrn_reflns_av_unetI/netI 0.0303
_diffrn_reflns_Laue_measured_fraction_full 0.999
_diffrn_reflns_Laue_measured_fraction_max 0.999
_diffrn_reflns_limit_h_max 9
_diffrn_reflns_limit_h_min -7
_diffrn_reflns_limit_k_max 13
_diffrn_reflns_limit_k_min -13
_diffrn_reflns_limit_l_max 24
_diffrn_reflns_limit_l_min -24
_diffrn_reflns_number 46918
_diffrn_reflns_point_group_measured_fraction_full 0.999
_diffrn_reflns_point_group_measured_fraction_max 0.999
_diffrn_reflns_theta_full 25.242
_diffrn_reflns_theta_max 26.498
_diffrn_reflns_theta_min 2.123
_diffrn_source 'Incoatec I\mS'
_exptl_absorpt_coefficient_mu 0.240
_exptl_absorpt_correction_T_max 1.0000
_exptl_absorpt_correction_T_min 0.9480
_exptl_absorpt_correction_type multi-scan
_exptl_absorpt_process_details 'SADABS, Bruker'
_exptl_crystal_colour colourless
_exptl_crystal_density_diffrn 1.398
_exptl_crystal_description column
_exptl_crystal_F_000 676
_exptl_crystal_size_max 0.377
_exptl_crystal_size_mid 0.099
_exptl_crystal_size_min 0.098
_refine_diff_density_max 0.388
_refine_diff_density_min -0.277
_refine_diff_density_rms 0.047
_refine_ls_abs_structure_details
;
 Flack x determined using 2501 quotients [(I+)-(I-)]/[(I+)+(I-)]
 (Parsons, Flack and Wagner, Acta Cryst. B69 (2013) 249-259).
;
_refine_ls_abs_structure_Flack -0.007(19)
_refine_ls_extinction_method none
_refine_ls_goodness_of_fit_ref 1.025
_refine_ls_hydrogen_treatment mixed
_refine_ls_matrix_type full
_refine_ls_number_parameters 440
_refine_ls_number_reflns 6243
_refine_ls_number_restraints 2
_refine_ls_restrained_S_all 1.025
_refine_ls_R_factor_all 0.0390
_refine_ls_R_factor_gt 0.0336
_refine_ls_shift/su_max 0.001
_refine_ls_shift/su_mean 0.000
_refine_ls_structure_factor_coef Fsqd
_refine_ls_weighting_details 'w=1/[\s^2^(Fo^2^)+(0.0441P)^2^+0.3302P] where P=(Fo^2^+2Fc^2^)/3'
_refine_ls_weighting_scheme calc
_refine_ls_wR_factor_gt 0.0762
_refine_ls_wR_factor_ref 0.0785
_reflns_Friedel_coverage 0.898
_reflns_Friedel_fraction_full 0.999
_reflns_Friedel_fraction_max 0.999
_reflns_number_gt 5761
_reflns_number_total 6243
_reflns_threshold_expression 'I > 2\s(I)'
_cod_data_source_file d0ce01817a1.cif
_cod_data_source_block 7
_cod_depositor_comments 'Adding full bibliography for 7242177--7242183.cif.'
_cod_original_sg_symbol_H-M 'P 21'
_cod_database_code 7242178
_shelx_shelxl_version_number 2016/6
_shelx_space_group_comment
;
The symmetry employed for this shelxl refinement is uniquely defined
by the following loop, which should always be used as a source of
symmetry information in preference to the above space-group names.
They are only intended as comments.
;
_shelx_estimated_absorpt_t_min 0.915
_shelx_estimated_absorpt_t_max 0.977

loop_
_space_group_symop_operation_xyz
'x, y, z'
'-x, y+1/2, -z'

loop_
_atom_site_label
_atom_site_type_symbol
_atom_site_fract_x
_atom_site_fract_y
_atom_site_fract_z
_atom_site_U_iso_or_equiv
_atom_site_adp_type
_atom_site_occupancy
_atom_site_site_symmetry_order
_atom_site_calc_flag
_atom_site_refinement_flags_posn
_atom_site_refinement_flags_adp
_atom_site_refinement_flags_occupancy
_atom_site_disorder_assembly
_atom_site_disorder_group
S1 S 0.78971(9) 0.20140(6) 0.55934(3) 0.01994(16) Uani 1 1 d . . . . .
S2 S -0.18884(9) 0.49011(6) 0.07294(4) 0.02101(16) Uani 1 1 d . . . . .
O1 O -0.0783(3) 0.2178(2) 0.28317(12) 0.0400(6) Uani 1 1 d . . . . .
O2 O 0.5180(3) 0.6082(2) 0.18293(11) 0.0281(5) Uani 1 1 d D . . . .
H2B H 0.537(9) 0.555(5) 0.150(3) 0.12(2) Uiso 1 1 d D . . . .
O3 O 0.8284(3) 0.18918(19) 0.48641(10) 0.0247(4) Uani 1 1 d . . . . .
O4 O 0.7687(3) 0.33094(19) 0.57294(11) 0.0246(5) Uani 1 1 d . . . . .
O5 O 0.6116(3) 0.13797(19) 0.56410(11) 0.0265(5) Uani 1 1 d . . . . .
O6 O 0.9482(3) 0.1507(2) 0.60901(11) 0.0277(5) Uani 1 1 d . . . . .
O7 O -0.3671(3) 0.4323(2) 0.08404(11) 0.0294(5) Uani 1 1 d . . . . .
O8 O -0.2267(3) 0.6076(2) 0.03921(13) 0.0385(6) Uani 1 1 d . . . . .
O9 O -0.0626(4) 0.5044(2) 0.14058(12) 0.0454(6) Uani 1 1 d . . . . .
O10 O -0.0967(4) 0.4128(2) 0.02768(15) 0.0485(7) Uani 1 1 d . . . . .
N1 N 0.6519(4) 0.3509(2) 0.39280(13) 0.0248(6) Uani 1 1 d . . . . .
H1A H 0.711(5) 0.302(4) 0.425(2) 0.042(11) Uiso 1 1 d . . . . .
N2 N 0.1093(3) 0.7085(2) 0.18261(12) 0.0226(5) Uani 1 1 d . . . . .
H2A H 0.061(5) 0.643(3) 0.1597(17) 0.025(9) Uiso 1 1 d . . . . .
N3 N 0.0984(4) 0.4425(3) 0.53773(17) 0.0330(7) Uani 1 1 d . . . . .
H3A H 0.105(5) 0.518(4) 0.5307(19) 0.029(9) Uiso 1 1 d . . . . .
H3B H 0.000(5) 0.411(3) 0.5537(18) 0.033(9) Uiso 1 1 d . . . . .
N4 N 0.4134(4) 0.4337(3) 0.52940(17) 0.0320(6) Uani 1 1 d . . . . .
H4A H 0.528(6) 0.398(4) 0.547(2) 0.050(11) Uiso 1 1 d . . . . .
H4B H 0.397(5) 0.494(4) 0.5064(18) 0.026(9) Uiso 1 1 d . . . . .
N5 N 0.2745(4) 0.2727(3) 0.57427(15) 0.0303(6) Uani 1 1 d . . . . .
H5A H 0.375(7) 0.229(4) 0.576(2) 0.053(12) Uiso 1 1 d . . . . .
H5B H 0.181(6) 0.245(4) 0.585(2) 0.039(11) Uiso 1 1 d . . . . .
N6 N -0.0756(4) 0.1597(3) 0.04264(15) 0.0289(6) Uani 1 1 d . . . . .
H6A H -0.069(5) 0.238(4) 0.0478(18) 0.024(9) Uiso 1 1 d . . . . .
H6B H 0.009(6) 0.134(4) 0.031(2) 0.038(12) Uiso 1 1 d . . . . .
N7 N -0.2682(4) 0.0084(3) -0.01082(15) 0.0314(6) Uani 1 1 d . . . . .
H7A H -0.367(6) -0.018(4) -0.0271(19) 0.038(10) Uiso 1 1 d . . . . .
H7B H -0.175(6) -0.025(4) -0.0175(19) 0.035(10) Uiso 1 1 d . . . . .
N8 N -0.3983(4) 0.1846(3) 0.02092(14) 0.0272(6) Uani 1 1 d . . . . .
H8A H -0.498(6) 0.163(3) 0.001(2) 0.032(10) Uiso 1 1 d . . . . .
H8B H -0.382(5) 0.257(4) 0.0422(19) 0.031(9) Uiso 1 1 d . . . . .
C1 C 0.3828(5) 0.2230(3) 0.39141(17) 0.0356(8) Uani 1 1 d . . . . .
H1 H 0.450946 0.177945 0.429394 0.043 Uiso 1 1 calc R U . . .
C2 C 0.2009(5) 0.1926(4) 0.36326(18) 0.0401(8) Uani 1 1 d . . . . .
H2 H 0.141459 0.126679 0.381920 0.048 Uiso 1 1 calc R U . . .
C3 C 0.1010(4) 0.2592(3) 0.30631(16) 0.0300(7) Uani 1 1 d . . . . .
C4 C 0.1818(4) 0.3554(3) 0.27861(16) 0.0250(6) Uani 1 1 d . . . . .
H4 H 0.112468 0.398644 0.240055 0.030 Uiso 1 1 calc R U . . .
C5 C 0.3705(4) 0.3904(3) 0.30787(14) 0.0216(6) Uani 1 1 d . . . . .
C6 C 0.4687(4) 0.3214(3) 0.36395(15) 0.0253(6) Uani 1 1 d . . . . .
C7 C 0.7406(4) 0.4440(3) 0.37101(15) 0.0249(6) Uani 1 1 d . . . . .
H7 H 0.866367 0.462806 0.393112 0.030 Uiso 1 1 calc R U . . .
C8 C 0.6500(4) 0.5142(3) 0.31589(15) 0.0235(6) Uani 1 1 d . . . . .
H8 H 0.714648 0.581061 0.300573 0.028 Uiso 1 1 calc R U . . .
C9 C 0.4679(4) 0.4887(3) 0.28294(13) 0.0203(5) Uani 1 1 d . . . . .
C10 C -0.1819(5) 0.2711(4) 0.22061(17) 0.0360(8) Uani 1 1 d . . . . .
H10A H -0.187106 0.358604 0.226665 0.054 Uiso 1 1 calc R U . . .
H10B H -0.310914 0.238465 0.211358 0.054 Uiso 1 1 calc R U . . .
H10C H -0.118679 0.252658 0.180978 0.054 Uiso 1 1 calc R U . . .
C11 C 0.3775(4) 0.5626(3) 0.21897(15) 0.0211(6) Uani 1 1 d . . . . .
H11 H 0.289797 0.509470 0.186398 0.025 Uiso 1 1 calc R U . . .
C12 C 0.2628(4) 0.6680(3) 0.24222(14) 0.0204(6) Uani 1 1 d . . . . .
H12 H 0.199669 0.638304 0.281036 0.025 Uiso 1 1 calc R U . . .
C13 C 0.3786(4) 0.7806(3) 0.26892(15) 0.0235(6) Uani 1 1 d . . . . .
H13A H 0.500052 0.780673 0.251326 0.028 Uiso 1 1 calc R U . . .
H13B H 0.407186 0.780354 0.320865 0.028 Uiso 1 1 calc R U . . .
C14 C 0.2629(4) 0.8939(3) 0.24255(17) 0.0301(7) Uani 1 1 d . . . . .
H14 H 0.324591 0.966994 0.266721 0.036 Uiso 1 1 calc R U . . .
C15 C 0.2509(5) 0.9061(3) 0.16282(17) 0.0317(7) Uani 1 1 d . . . . .
H15 H 0.149248 0.966152 0.145676 0.038 Uiso 1 1 calc R U . . .
C16 C 0.1852(4) 0.7839(3) 0.12983(16) 0.0283(7) Uani 1 1 d . . . . .
H16A H 0.085348 0.796469 0.088048 0.034 Uiso 1 1 calc R U . . .
H16B H 0.292969 0.742112 0.114675 0.034 Uiso 1 1 calc R U . . .
C17 C -0.0375(4) 0.7782(3) 0.21237(18) 0.0320(7) Uani 1 1 d . . . . .
H17A H -0.102693 0.724680 0.241350 0.038 Uiso 1 1 calc R U . . .
H17B H -0.133283 0.811303 0.173859 0.038 Uiso 1 1 calc R U . . .
C18 C 0.0618(5) 0.8813(3) 0.25757(17) 0.0344(8) Uani 1 1 d . . . . .
H18A H -0.008737 0.957428 0.246156 0.041 Uiso 1 1 calc R U . . .
H18B H 0.066018 0.863440 0.307926 0.041 Uiso 1 1 calc R U . . .
C19 C 0.4280(6) 0.9469(4) 0.1378(2) 0.0524(11) Uani 1 1 d . . . . .
H19 H 0.427051 0.937744 0.088971 0.063 Uiso 1 1 calc R U . . .
C20 C 0.5794(6) 0.9920(5) 0.1733(3) 0.0623(12) Uani 1 1 d . . . . .
H20A H 0.590117 1.003715 0.222411 0.075 Uiso 1 1 calc R U . . .
H20B H 0.681181 1.013942 0.150407 0.075 Uiso 1 1 calc R U . . .
C21 C 0.2617(4) 0.3830(3) 0.54745(16) 0.0261(7) Uani 1 1 d . . . . .
C22 C -0.2493(4) 0.1178(3) 0.01645(15) 0.0239(6) Uani 1 1 d . . . . .

loop_
_atom_site_aniso_label
_atom_site_aniso_U_11
_atom_site_aniso_U_22
_atom_site_aniso_U_33
_atom_site_aniso_U_23
_atom_site_aniso_U_13
_atom_site_aniso_U_12
S1 0.0166(3) 0.0215(4) 0.0215(3) 0.0036(3) 0.0025(2) 0.0023(3)
S2 0.0158(3) 0.0232(4) 0.0234(3) -0.0031(3) 0.0019(2) -0.0010(3)
O1 0.0335(12) 0.0443(15) 0.0386(13) 0.0124(12) -0.0034(10) -0.0166(11)
O2 0.0323(12) 0.0309(12) 0.0248(11) 0.0065(9) 0.0148(9) 0.0009(10)
O3 0.0266(10) 0.0255(11) 0.0224(10) 0.0039(9) 0.0057(8) 0.0045(9)
O4 0.0199(10) 0.0244(11) 0.0294(12) 0.0002(9) 0.0044(8) 0.0021(8)
O5 0.0192(10) 0.0267(12) 0.0347(12) 0.0017(9) 0.0076(9) -0.0009(8)
O6 0.0223(10) 0.0340(12) 0.0262(11) 0.0101(9) 0.0026(8) 0.0063(9)
O7 0.0182(10) 0.0335(12) 0.0370(12) 0.0043(10) 0.0061(8) -0.0016(9)
O8 0.0234(11) 0.0400(14) 0.0519(15) 0.0203(12) 0.0057(10) 0.0016(10)
O9 0.0538(15) 0.0413(15) 0.0332(12) 0.0059(12) -0.0136(11) -0.0226(12)
O10 0.0442(15) 0.0398(15) 0.0707(18) -0.0252(14) 0.0351(14) -0.0123(12)
N1 0.0291(13) 0.0242(14) 0.0197(13) 0.0024(11) 0.0006(10) 0.0024(11)
N2 0.0231(12) 0.0201(13) 0.0227(12) -0.0005(11) -0.0013(9) -0.0012(11)
N3 0.0198(13) 0.0254(15) 0.0549(19) 0.0123(14) 0.0092(12) 0.0026(11)
N4 0.0198(14) 0.0249(15) 0.0512(18) 0.0113(14) 0.0061(12) 0.0042(11)
N5 0.0175(13) 0.0318(15) 0.0415(17) 0.0121(13) 0.0050(11) 0.0042(12)
N6 0.0212(14) 0.0340(18) 0.0318(15) -0.0065(12) 0.0054(11) 0.0000(12)
N7 0.0176(14) 0.0321(17) 0.0442(17) -0.0077(13) 0.0046(12) 0.0004(12)
N8 0.0191(13) 0.0290(16) 0.0332(14) -0.0054(12) 0.0035(11) -0.0029(12)
C1 0.0407(19) 0.034(2) 0.0287(16) 0.0130(14) -0.0029(14) -0.0051(15)
C2 0.0455(19) 0.0339(19) 0.0384(18) 0.0122(17) 0.0005(15) -0.0147(17)
C3 0.0284(16) 0.0321(18) 0.0283(17) 0.0037(14) 0.0017(13) -0.0078(14)
C4 0.0254(15) 0.0260(16) 0.0230(16) 0.0029(12) 0.0027(12) -0.0001(12)
C5 0.0255(15) 0.0208(14) 0.0193(14) 0.0011(12) 0.0065(12) 0.0012(12)
C6 0.0275(16) 0.0247(16) 0.0225(15) -0.0002(12) 0.0011(12) 0.0013(12)
C7 0.0248(15) 0.0257(15) 0.0241(15) -0.0038(12) 0.0037(12) -0.0012(12)
C8 0.0260(15) 0.0216(15) 0.0230(14) -0.0001(12) 0.0049(11) -0.0015(12)
C9 0.0259(14) 0.0179(13) 0.0183(13) -0.0018(12) 0.0074(10) 0.0032(12)
C10 0.0289(17) 0.042(2) 0.0344(19) 0.0019(16) -0.0025(14) -0.0051(15)
C11 0.0239(14) 0.0216(14) 0.0177(14) 0.0018(11) 0.0032(11) -0.0009(12)
C12 0.0222(14) 0.0211(15) 0.0177(13) 0.0032(11) 0.0028(11) 0.0004(11)
C13 0.0259(14) 0.0219(15) 0.0208(14) -0.0014(12) -0.0010(11) -0.0004(12)
C14 0.0339(17) 0.0225(15) 0.0299(16) -0.0017(13) -0.0052(13) 0.0010(13)
C15 0.0325(17) 0.0270(16) 0.0325(17) 0.0087(14) -0.0026(14) -0.0040(14)
C16 0.0347(17) 0.0299(17) 0.0187(14) 0.0056(13) 0.0007(12) 0.0025(14)
C17 0.0232(15) 0.0322(17) 0.0404(19) 0.0061(15) 0.0054(13) 0.0069(14)
C18 0.0375(18) 0.0343(19) 0.0301(17) -0.0018(15) 0.0024(14) 0.0144(15)
C19 0.052(2) 0.057(3) 0.044(2) 0.0227(19) -0.0017(18) -0.015(2)
C20 0.051(2) 0.059(3) 0.076(3) 0.019(3) 0.008(2) -0.016(2)
C21 0.0179(14) 0.0285(17) 0.0308(16) 0.0007(13) 0.0015(12) 0.0005(12)
C22 0.0221(14) 0.0304(17) 0.0200(14) 0.0005(12) 0.0057(11) -0.0008(12)

loop_
_atom_type_symbol
_atom_type_description
_atom_type_scat_dispersion_real
_atom_type_scat_dispersion_imag
_atom_type_scat_source
C C 0.0033 0.0016 'International Tables Vol C Tables 4.2.6.8 and 6.1.1.4'
H H 0.0000 0.0000 'International Tables Vol C Tables 4.2.6.8 and 6.1.1.4'
N N 0.0061 0.0033 'International Tables Vol C Tables 4.2.6.8 and 6.1.1.4'
O O 0.0106 0.0060 'International Tables Vol C Tables 4.2.6.8 and 6.1.1.4'
S S 0.1246 0.1234 'International Tables Vol C Tables 4.2.6.8 and 6.1.1.4'

loop_
_geom_angle_atom_site_label_1
_geom_angle_atom_site_label_2
_geom_angle_atom_site_label_3
_geom_angle
_geom_angle_site_symmetry_1
_geom_angle_site_symmetry_3
_geom_angle_publ_flag
O6 S1 O4 110.49(13) . . ?
O6 S1 O5 110.78(13) . . ?
O4 S1 O5 109.68(12) . . ?
O6 S1 O3 109.43(12) . . ?
O4 S1 O3 107.44(12) . . ?
O5 S1 O3 108.95(12) . . ?
O8 S2 O9 109.83(15) . . ?
O8 S2 O10 108.84(16) . . ?
O9 S2 O10 109.02(17) . . ?
O8 S2 O7 110.78(13) . . ?
O9 S2 O7 109.28(14) . . ?
O10 S2 O7 109.05(14) . . ?
C3 O1 C10 117.1(3) . . ?
C11 O2 H2B 109(4) . . ?
C7 N1 C6 122.5(3) . . ?
C7 N1 H1A 121(3) . . ?
C6 N1 H1A 117(3) . . ?
C16 N2 C17 109.8(2) . . ?
C16 N2 C12 112.5(2) . . ?
C17 N2 C12 109.0(2) . . ?
C16 N2 H2A 106(2) . . ?
C17 N2 H2A 112(2) . . ?
C12 N2 H2A 108(2) . . ?
C21 N3 H3A 116(2) . . ?
C21 N3 H3B 119(2) . . ?
H3A N3 H3B 121(3) . . ?
C21 N4 H4A 116(3) . . ?
C21 N4 H4B 117(2) . . ?
H4A N4 H4B 126(3) . . ?
C21 N5 H5A 122(3) . . ?
C21 N5 H5B 117(3) . . ?
H5A N5 H5B 121(4) . . ?
C22 N6 H6A 114(2) . . ?
C22 N6 H6B 120(3) . . ?
H6A N6 H6B 113(4) . . ?
C22 N7 H7A 122(3) . . ?
C22 N7 H7B 118(3) . . ?
H7A N7 H7B 119(4) . . ?
C22 N8 H8A 119(3) . . ?
C22 N8 H8B 119(2) . . ?
H8A N8 H8B 122(4) . . ?
C2 C1 C6 119.7(3) . . ?
C2 C1 H1 120.2 . . ?
C6 C1 H1 120.2 . . ?
C1 C2 C3 119.9(3) . . ?
C1 C2 H2 120.1 . . ?
C3 C2 H2 120.1 . . ?
O1 C3 C4 125.1(3) . . ?
O1 C3 C2 113.4(3) . . ?
C4 C3 C2 121.5(3) . . ?
C3 C4 C5 119.7(3) . . ?
C3 C4 H4 120.2 . . ?
C5 C4 H4 120.2 . . ?
C6 C5 C4 117.9(3) . . ?
C6 C5 C9 117.9(3) . . ?
C4 C5 C9 124.2(3) . . ?
N1 C6 C1 119.0(3) . . ?
N1 C6 C5 119.7(3) . . ?
C1 C6 C5 121.4(3) . . ?
N1 C7 C8 119.9(3) . . ?
N1 C7 H7 120.0 . . ?
C8 C7 H7 120.0 . . ?
C9 C8 C7 121.1(3) . . ?
C9 C8 H8 119.4 . . ?
C7 C8 H8 119.4 . . ?
C8 C9 C5 118.8(3) . . ?
C8 C9 C11 119.7(3) . . ?
C5 C9 C11 121.4(2) . . ?
O1 C10 H10A 109.5 . . ?
O1 C10 H10B 109.5 . . ?
H10A C10 H10B 109.5 . . ?
O1 C10 H10C 109.5 . . ?
H10A C10 H10C 109.5 . . ?
H10B C10 H10C 109.5 . . ?
O2 C11 C9 110.7(2) . . ?
O2 C11 C12 109.6(2) . . ?
C9 C11 C12 110.0(2) . . ?
O2 C11 H11 108.8 . . ?
C9 C11 H11 108.8 . . ?
C12 C11 H11 108.8 . . ?
N2 C12 C13 106.9(2) . . ?
N2 C12 C11 110.8(2) . . ?
C13 C12 C11 115.5(2) . . ?
N2 C12 H12 107.8 . . ?
C13 C12 H12 107.8 . . ?
C11 C12 H12 107.8 . . ?
C12 C13 C14 108.9(2) . . ?
C12 C13 H13A 109.9 . . ?
C14 C13 H13A 109.9 . . ?
C12 C13 H13B 109.9 . . ?
C14 C13 H13B 109.9 . . ?
H13A C13 H13B 108.3 . . ?
C18 C14 C15 108.3(3) . . ?
C18 C14 C13 109.5(3) . . ?
C15 C14 C13 109.6(3) . . ?
C18 C14 H14 109.8 . . ?
C15 C14 H14 109.8 . . ?
C13 C14 H14 109.8 . . ?
C19 C15 C14 116.7(3) . . ?
C19 C15 C16 110.2(3) . . ?
C14 C15 C16 107.3(3) . . ?
C19 C15 H15 107.4 . . ?
C14 C15 H15 107.4 . . ?
C16 C15 H15 107.4 . . ?
N2 C16 C15 109.4(3) . . ?
N2 C16 H16A 109.8 . . ?
C15 C16 H16A 109.8 . . ?
N2 C16 H16B 109.8 . . ?
C15 C16 H16B 109.8 . . ?
H16A C16 H16B 108.2 . . ?
N2 C17 C18 108.5(2) . . ?
N2 C17 H17A 110.0 . . ?
C18 C17 H17A 110.0 . . ?
N2 C17 H17B 110.0 . . ?
C18 C17 H17B 110.0 . . ?
H17A C17 H17B 108.4 . . ?
C14 C18 C17 108.5(3) . . ?
C14 C18 H18A 110.0 . . ?
C17 C18 H18A 110.0 . . ?
C14 C18 H18B 110.0 . . ?
C17 C18 H18B 110.0 . . ?
H18A C18 H18B 108.4 . . ?
C20 C19 C15 129.0(4) . . ?
C20 C19 H19 115.5 . . ?
C15 C19 H19 115.5 . . ?
C19 C20 H20A 120.0 . . ?
C19 C20 H20B 120.0 . . ?
H20A C20 H20B 120.0 . . ?
N4 C21 N5 119.5(3) . . ?
N4 C21 N3 119.7(3) . . ?
N5 C21 N3 120.8(3) . . ?
N8 C22 N7 121.1(3) . . ?
N8 C22 N6 119.3(3) . . ?
N7 C22 N6 119.5(3) . . ?

loop_
_geom_bond_atom_site_label_1
_geom_bond_atom_site_label_2
_geom_bond_distance
_geom_bond_site_symmetry_2
_geom_bond_publ_flag
S1 O6 1.464(2) . ?
S1 O4 1.474(2) . ?
S1 O5 1.476(2) . ?
S1 O3 1.493(2) . ?
S2 O8 1.462(2) . ?
S2 O9 1.462(2) . ?
S2 O10 1.465(2) . ?
S2 O7 1.480(2) . ?
O1 C3 1.364(4) . ?
O1 C10 1.431(4) . ?
O2 C11 1.417(3) . ?
O2 H2B 0.90(3) . ?
N1 C7 1.322(4) . ?
N1 C6 1.372(4) . ?
N1 H1A 0.87(4) . ?
N2 C16 1.497(4) . ?
N2 C17 1.502(4) . ?
N2 C12 1.514(3) . ?
N2 H2A 0.89(4) . ?
N3 C21 1.328(4) . ?
N3 H3A 0.86(4) . ?
N3 H3B 0.89(4) . ?
N4 C21 1.326(4) . ?
N4 H4A 0.92(4) . ?
N4 H4B 0.80(4) . ?
N5 C21 1.327(4) . ?
N5 H5A 0.87(5) . ?
N5 H5B 0.80(4) . ?
N6 C22 1.342(4) . ?
N6 H6A 0.88(4) . ?
N6 H6B 0.75(4) . ?
N7 C22 1.322(4) . ?
N7 H7A 0.78(4) . ?
N7 H7B 0.80(4) . ?
N8 C22 1.316(4) . ?
N8 H8A 0.78(4) . ?
N8 H8B 0.90(4) . ?
C1 C2 1.364(5) . ?
C1 C6 1.404(4) . ?
C1 H1 0.9500 . ?
C2 C3 1.412(5) . ?
C2 H2 0.9500 . ?
C3 C4 1.369(4) . ?
C4 C5 1.424(4) . ?
C4 H4 0.9500 . ?
C5 C6 1.410(4) . ?
C5 C9 1.426(4) . ?
C7 C8 1.386(4) . ?
C7 H7 0.9500 . ?
C8 C9 1.377(4) . ?
C8 H8 0.9500 . ?
C9 C11 1.530(4) . ?
C10 H10A 0.9800 . ?
C10 H10B 0.9800 . ?
C10 H10C 0.9800 . ?
C11 C12 1.543(4) . ?
C11 H11 1.0000 . ?
C12 C13 1.538(4) . ?
C12 H12 1.0000 . ?
C13 C14 1.542(4) . ?
C13 H13A 0.9900 . ?
C13 H13B 0.9900 . ?
C14 C18 1.527(5) . ?
C14 C15 1.537(5) . ?
C14 H14 1.0000 . ?
C15 C19 1.508(5) . ?
C15 C16 1.537(5) . ?
C15 H15 1.0000 . ?
C16 H16A 0.9900 . ?
C16 H16B 0.9900 . ?
C17 C18 1.536(5) . ?
C17 H17A 0.9900 . ?
C17 H17B 0.9900 . ?
C18 H18A 0.9900 . ?
C18 H18B 0.9900 . ?
C19 C20 1.279(6) . ?
C19 H19 0.9500 . ?
C20 H20A 0.9500 . ?
C20 H20B 0.9500 . ?

loop_
_geom_hbond_atom_site_label_D
_geom_hbond_atom_site_label_H
_geom_hbond_atom_site_label_A
_geom_hbond_distance_DH
_geom_hbond_distance_HA
_geom_hbond_distance_DA
_geom_hbond_angle_DHA
_geom_hbond_site_symmetry_A
O2 H2B O7 0.90(3) 2.07(3) 2.952(3) 169(6) 1_655
N1 H1A O3 0.87(4) 1.83(4) 2.701(3) 175(4) .
N2 H2A O9 0.89(4) 1.78(4) 2.637(4) 161(3) .
N3 H3A O3 0.86(4) 2.00(4) 2.843(4) 169(3) 2_656
N3 H3B O4 0.89(4) 1.98(4) 2.858(4) 171(3) 1_455
N4 H4A O4 0.92(4) 1.86(4) 2.782(3) 174(4) .
N4 H4B O5 0.80(4) 2.09(4) 2.887(4) 170(3) 2_656
N5 H5A O5 0.87(5) 2.02(5) 2.879(4) 171(4) .
N5 H5B O6 0.80(4) 2.09(4) 2.885(4) 172(4) 1_455
N6 H6A O10 0.88(4) 1.98(4) 2.825(4) 162(3) .
N6 H6B O8 0.75(4) 2.26(4) 2.962(4) 158(4) 2_545
N7 H7A O7 0.78(4) 2.10(4) 2.871(4) 171(4) 2_445
N7 H7B O10 0.80(4) 2.11(4) 2.896(4) 170(4) 2_545
N8 H8A O8 0.78(4) 2.08(4) 2.865(4) 173(4) 2_445
N8 H8B O7 0.90(4) 2.11(4) 3.002(4) 174(3) .
C4 H4 O9 0.95 2.41 3.359(4) 178.7 .
C7 H7 O6 0.95 2.48 3.176(4) 130.3 2_756
C16 H16B O2 0.99 2.41 3.112(4) 127.5 .
C18 H18B O4 0.99 2.43 3.337(4) 152.9 2_656
